data_4027202
loop_
_publ_author_name
'James C. Anderson'
'Alexander J. Blake'
'Paul J. Koovits'
'Gregory J. Stepney'

_publ_section_title
;
 Diastereoselective Reductive Nitro-Mannich Reactions
;
_journal_name_full 'Journal of Organic Chemistry'
_journal_page_first 4711
_journal_page_last 4724
_journal_paper_doi 10.1021/jo300535h
_journal_volume 77
_journal_year 2012
_chemical_formula_moiety 'C25 H29 F3 N2 O4'
_chemical_formula_sum 'C25 H29 F3 N2 O4'
_chemical_formula_weight 478.50
_chemical_name_systematic
; 
 ? 
;
_space_group_IT_number 14
_symmetry_cell_setting monoclinic
_symmetry_space_group_name_Hall '-P 2yn'
_symmetry_space_group_name_H-M 'P 1 21/n 1'
_atom_sites_solution_hydrogens geom
_atom_sites_solution_primary direct
_atom_sites_solution_secondary difmap
_audit_creation_method 'enCIFer editing of SHELXL97 CIF output'
_cell_angle_alpha 90.00
_cell_angle_beta 98.286(2)
_cell_angle_gamma 90.00
_cell_formula_units_Z 4
_cell_length_a 13.7269(10)
_cell_length_b 11.5617(8)
_cell_length_c 15.2996(11)
_cell_measurement_reflns_used 4554
_cell_measurement_temperature 150(2)
_cell_measurement_theta_max 27.5
_cell_measurement_theta_min 2.2
_cell_volume 2402.8(3)
_computing_cell_refinement 'Bruker SAINT version 6.36A (Bruker, 2000)'
_computing_data_collection 'Bruker SMART version 5.625 (Bruker, 2001)'
_computing_data_reduction 'Bruker SAINT; Bruker SHELXTL (Bruker, 2001)'
_computing_publication_material 'enCIFer (Allen et al., 2004); PLATON (Spek, 2003)'
_computing_structure_refinement 'SHELXL97 (Sheldrick, 1997)'
_computing_structure_solution 'SHELXS97 (Sheldrick, 1990)'
_diffrn_ambient_temperature 150(2)
_diffrn_measured_fraction_theta_full 0.985
_diffrn_measured_fraction_theta_max 0.985
_diffrn_measurement_device_type 'Bruker SMART APEX CCD area detector'
_diffrn_measurement_method omega
_diffrn_radiation_monochromator graphite
_diffrn_radiation_source 'sealed tube'
_diffrn_radiation_type MoK\a
_diffrn_radiation_wavelength 0.71073
_diffrn_reflns_av_R_equivalents 0.028
_diffrn_reflns_av_sigmaI/netI 0.036
_diffrn_reflns_limit_h_max 17
_diffrn_reflns_limit_h_min -13
_diffrn_reflns_limit_k_max 14
_diffrn_reflns_limit_k_min -14
_diffrn_reflns_limit_l_max 19
_diffrn_reflns_limit_l_min -16
_diffrn_reflns_number 15091
_diffrn_reflns_theta_full 27.50
_diffrn_reflns_theta_max 27.51
_diffrn_reflns_theta_min 2.15
_diffrn_standards_decay_% 0
_diffrn_standards_number 0
_exptl_absorpt_coefficient_mu 0.105
_exptl_absorpt_correction_type none
_exptl_crystal_colour colourless
_exptl_crystal_density_diffrn 1.323
_exptl_crystal_description column
_exptl_crystal_F_000 1008
_exptl_crystal_size_max 0.25
_exptl_crystal_size_mid 0.13
_exptl_crystal_size_min 0.10
_refine_diff_density_max 0.31
_refine_diff_density_min -0.17
_refine_diff_density_rms 0.04
_refine_ls_extinction_method none
_refine_ls_goodness_of_fit_ref 0.99
_refine_ls_hydrogen_treatment constr
_refine_ls_matrix_type full
_refine_ls_number_parameters 307
_refine_ls_number_reflns 5437
_refine_ls_number_restraints 0
_refine_ls_restrained_S_all 0.99
_refine_ls_R_factor_all 0.0591
_refine_ls_R_factor_gt 0.0440
_refine_ls_shift/su_max 0.001
_refine_ls_shift/su_mean 0.000
_refine_ls_structure_factor_coef Fsqd
_refine_ls_weighting_details 'calc w=1/[\s^2^(Fo^2^)+(0.060P)^2^] where P=(Fo^2^+2Fc^2^)/3'
_refine_ls_weighting_scheme calc
_refine_ls_wR_factor_gt 0.105
_refine_ls_wR_factor_ref 0.110
_reflns_number_gt 4127
_reflns_number_total 5437
_reflns_threshold_expression I>2sigma(I)
_cod_data_source_file jo300535h_si_002.cif
_cod_data_source_block facnom
_cod_original_cell_volume 2402.8(5)
_cod_original_sg_symbol_H-M 'P 21/n'
_cod_database_code 4027202

loop_
_symmetry_equiv_pos_as_xyz
'x, y, z'
'-x+1/2, y+1/2, -z+1/2'
'-x, -y, -z'
'x-1/2, -y-1/2, z-1/2'

loop_
_atom_site_label
_atom_site_type_symbol
_atom_site_fract_x
_atom_site_fract_y
_atom_site_fract_z
_atom_site_U_iso_or_equiv
_atom_site_adp_type
_atom_site_occupancy
_atom_site_symmetry_multiplicity
_atom_site_calc_flag
_atom_site_refinement_flags
C1 C 0.46075(12) 0.39486(11) 0.27198(9) 0.0320(3) Uani 1 1 d .
H1A H 0.4161 0.4077 0.3164 0.038 Uiso 1 1 calc R
H1B H 0.5292 0.4052 0.3016 0.038 Uiso 1 1 calc R
C2 C 0.44769(12) 0.27153(12) 0.23675(10) 0.0370(4) Uani 1 1 d .
H2A H 0.4653 0.2164 0.2860 0.044 Uiso 1 1 calc R
H2B H 0.3777 0.2588 0.2124 0.044 Uiso 1 1 calc R
C3 C 0.51117(13) 0.24814(12) 0.16546(11) 0.0389(4) Uani 1 1 d .
H3A H 0.4966 0.1699 0.1408 0.047 Uiso 1 1 calc R
H3B H 0.5815 0.2504 0.1916 0.047 Uiso 1 1 calc R
C4 C 0.49256(15) 0.33682(13) 0.09199(10) 0.0465(4) Uani 1 1 d .
H4A H 0.4252 0.3263 0.0600 0.056 Uiso 1 1 calc R
H4B H 0.5395 0.3240 0.0496 0.056 Uiso 1 1 calc R
C5 C 0.50376(13) 0.46067(12) 0.12724(10) 0.0388(4) Uani 1 1 d .
H5A H 0.5734 0.4745 0.1522 0.047 Uiso 1 1 calc R
H5B H 0.4861 0.5155 0.0778 0.047 Uiso 1 1 calc R
C6 C 0.43874(11) 0.48377(11) 0.19836(9) 0.0265(3) Uani 1 1 d .
H6 H 0.3686 0.4739 0.1710 0.032 Uiso 1 1 calc R
C7 C 0.45097(11) 0.60683(11) 0.23600(9) 0.0276(3) Uani 1 1 d .
H7A H 0.4129 0.6136 0.2860 0.033 Uiso 1 1 calc R
H7B H 0.5212 0.6196 0.2595 0.033 Uiso 1 1 calc R
C8 C 0.41744(10) 0.70119(11) 0.16902(8) 0.0243(3) Uani 1 1 d .
H8 H 0.4582 0.6985 0.1199 0.029 Uiso 1 1 calc R
N1 N 0.31041(9) 0.67892(9) 0.13259(8) 0.0290(3) Uani 1 1 d .
O1 O 0.29114(8) 0.65247(9) 0.05465(7) 0.0417(3) Uani 1 1 d .
O2 O 0.24925(8) 0.68629(9) 0.18320(7) 0.0407(3) Uani 1 1 d .
C9 C 0.41971(10) 0.82440(11) 0.20785(8) 0.0239(3) Uani 1 1 d .
H9 H 0.3750 0.8235 0.2540 0.029 Uiso 1 1 calc R
C10 C 0.37793(10) 0.91351(11) 0.13974(8) 0.0237(3) Uani 1 1 d .
C11 C 0.40621(10) 0.91693(12) 0.05555(9) 0.0274(3) Uani 1 1 d .
H11 H 0.4519 0.8618 0.0396 0.033 Uiso 1 1 calc R
C12 C 0.36795(11) 1.00020(12) -0.00456(9) 0.0312(3) Uani 1 1 d .
H12 H 0.3874 1.0019 -0.0617 0.037 Uiso 1 1 calc R
C13 C 0.30166(11) 1.08100(12) 0.01764(10) 0.0327(3) Uani 1 1 d .
H13 H 0.2765 1.1387 -0.0237 0.039 Uiso 1 1 calc R
C14 C 0.27201(11) 1.07777(13) 0.10023(10) 0.0338(3) Uani 1 1 d .
H14 H 0.2259 1.1327 0.1155 0.041 Uiso 1 1 calc R
C15 C 0.30979(10) 0.99410(12) 0.16073(9) 0.0288(3) Uani 1 1 d .
H15 H 0.2888 0.9918 0.2172 0.035 Uiso 1 1 calc R
C16 C 0.69707(12) 0.89951(15) 0.25611(10) 0.0410(4) Uani 1 1 d .
F1 F 0.72946(7) 0.86641(10) 0.33849(6) 0.0539(3) Uani 1 1 d .
F2 F 0.68864(7) 1.01506(9) 0.25611(7) 0.0564(3) Uani 1 1 d .
F3 F 0.76685(7) 0.87418(11) 0.20756(6) 0.0584(3) Uani 1 1 d .
C17 C 0.59921(10) 0.84065(12) 0.21528(9) 0.0290(3) Uani 1 1 d .
N2 N 0.51826(8) 0.85942(9) 0.25345(7) 0.0250(3) Uani 1 1 d .
O3 O 0.60286(7) 0.78236(9) 0.14967(6) 0.0358(3) Uani 1 1 d .
C18 C 0.51481(11) 0.93783(11) 0.33004(9) 0.0286(3) Uani 1 1 d .
H18A H 0.4822 1.0109 0.3084 0.034 Uiso 1 1 calc R
H18B H 0.5831 0.9568 0.3564 0.034 Uiso 1 1 calc R
C19 C 0.46160(10) 0.88874(11) 0.40063(8) 0.0266(3) Uani 1 1 d .
C20 C 0.38092(11) 0.94526(13) 0.42537(9) 0.0327(3) Uani 1 1 d .
H20 H 0.3562 1.0123 0.3938 0.039 Uiso 1 1 calc R
C21 C 0.33538(12) 0.90646(15) 0.49502(10) 0.0417(4) Uani 1 1 d .
H21 H 0.2797 0.9460 0.5106 0.050 Uiso 1 1 calc R
C22 C 0.37151(13) 0.81041(15) 0.54110(10) 0.0439(4) Uani 1 1 d .
H22 H 0.3412 0.7842 0.5895 0.053 Uiso 1 1 calc R
C23 C 0.45210(13) 0.75070(14) 0.51801(10) 0.0403(4) Uani 1 1 d .
H23 H 0.4759 0.6835 0.5498 0.048 Uiso 1 1 calc R
C24 C 0.49748(11) 0.79014(12) 0.44803(9) 0.0315(3) Uani 1 1 d .
O4 O 0.57816(8) 0.74065(9) 0.42066(7) 0.0395(3) Uani 1 1 d .
C25 C 0.62327(15) 0.64549(16) 0.47016(13) 0.0594(5) Uani 1 1 d .
H25A H 0.6799 0.6186 0.4434 0.089 Uiso 1 1 calc R
H25B H 0.5755 0.5825 0.4700 0.089 Uiso 1 1 calc R
H25C H 0.6454 0.6700 0.5311 0.089 Uiso 1 1 calc R

loop_
_atom_site_aniso_label
_atom_site_aniso_U_11
_atom_site_aniso_U_22
_atom_site_aniso_U_33
_atom_site_aniso_U_23
_atom_site_aniso_U_13
_atom_site_aniso_U_12
C1 0.0414(9) 0.0256(7) 0.0301(7) 0.0042(6) 0.0094(6) 0.0026(6)
C2 0.0466(10) 0.0235(7) 0.0409(9) 0.0057(6) 0.0062(7) -0.0024(7)
C3 0.0458(10) 0.0219(7) 0.0493(9) -0.0038(6) 0.0078(8) 0.0013(7)
C4 0.0735(13) 0.0305(8) 0.0393(9) -0.0044(7) 0.0212(9) 0.0045(8)
C5 0.0597(11) 0.0250(7) 0.0356(8) 0.0021(6) 0.0208(8) 0.0019(7)
C6 0.0296(8) 0.0218(6) 0.0282(7) 0.0019(5) 0.0050(6) -0.0003(6)
C7 0.0329(8) 0.0251(7) 0.0248(7) 0.0012(5) 0.0040(6) 0.0015(6)
C8 0.0254(7) 0.0227(6) 0.0250(7) -0.0003(5) 0.0049(6) -0.0018(5)
N1 0.0320(7) 0.0226(6) 0.0320(6) 0.0014(5) 0.0032(5) -0.0015(5)
O1 0.0454(7) 0.0459(6) 0.0305(6) -0.0031(5) -0.0051(5) -0.0086(5)
O2 0.0320(6) 0.0421(6) 0.0504(7) -0.0060(5) 0.0144(5) -0.0056(5)
C9 0.0233(7) 0.0230(6) 0.0260(7) -0.0011(5) 0.0057(5) -0.0021(5)
C10 0.0228(7) 0.0207(6) 0.0269(7) -0.0016(5) 0.0015(5) -0.0036(5)
C11 0.0265(7) 0.0252(7) 0.0312(7) -0.0002(5) 0.0066(6) -0.0004(6)
C12 0.0317(8) 0.0322(8) 0.0297(7) 0.0046(6) 0.0044(6) -0.0028(6)
C13 0.0309(8) 0.0293(7) 0.0359(8) 0.0066(6) -0.0021(6) -0.0004(6)
C14 0.0309(8) 0.0301(8) 0.0397(8) -0.0015(6) 0.0030(7) 0.0059(6)
C15 0.0284(8) 0.0295(7) 0.0289(7) -0.0037(6) 0.0053(6) 0.0007(6)
C16 0.0300(8) 0.0559(11) 0.0372(9) 0.0022(7) 0.0051(7) -0.0063(7)
F1 0.0340(5) 0.0867(8) 0.0377(5) 0.0061(5) -0.0061(4) -0.0038(5)
F2 0.0497(6) 0.0512(6) 0.0679(7) -0.0005(5) 0.0070(5) -0.0236(5)
F3 0.0269(5) 0.0978(9) 0.0517(6) -0.0059(6) 0.0097(5) -0.0087(5)
C17 0.0280(7) 0.0304(7) 0.0281(7) 0.0068(6) 0.0023(6) -0.0002(6)
N2 0.0251(6) 0.0242(6) 0.0253(6) -0.0008(4) 0.0024(5) -0.0010(5)
O3 0.0317(6) 0.0436(6) 0.0338(6) -0.0027(5) 0.0103(5) 0.0002(5)
C18 0.0347(8) 0.0225(7) 0.0274(7) -0.0022(5) 0.0011(6) -0.0010(6)
C19 0.0298(7) 0.0255(7) 0.0228(7) -0.0036(5) -0.0017(6) -0.0022(6)
C20 0.0357(8) 0.0337(8) 0.0270(7) -0.0060(6) -0.0013(6) 0.0025(6)
C21 0.0382(9) 0.0546(10) 0.0327(8) -0.0143(7) 0.0062(7) -0.0034(8)
C22 0.0490(10) 0.0544(10) 0.0287(8) -0.0057(7) 0.0074(7) -0.0200(9)
C23 0.0542(11) 0.0360(8) 0.0276(8) 0.0046(6) -0.0045(7) -0.0100(8)
C24 0.0353(8) 0.0295(7) 0.0273(7) -0.0017(6) -0.0033(6) -0.0024(6)
O4 0.0406(6) 0.0348(6) 0.0407(6) 0.0070(5) -0.0018(5) 0.0122(5)
C25 0.0554(12) 0.0441(10) 0.0730(13) 0.0185(9) -0.0102(10) 0.0145(9)

loop_
_atom_type_symbol
_atom_type_description
_atom_type_scat_dispersion_real
_atom_type_scat_dispersion_imag
_atom_type_scat_source
C C 0.0033 0.0016 'International Tables Vol C Tables 4.2.6.8 and 6.1.1.4'
H H 0.0000 0.0000 'International Tables Vol C Tables 4.2.6.8 and 6.1.1.4'
N N 0.0061 0.0033 'International Tables Vol C Tables 4.2.6.8 and 6.1.1.4'
O O 0.0106 0.0060 'International Tables Vol C Tables 4.2.6.8 and 6.1.1.4'
F F 0.0171 0.0103 'International Tables Vol C Tables 4.2.6.8 and 6.1.1.4'

loop_
_geom_angle_atom_site_label_1
_geom_angle_atom_site_label_2
_geom_angle_atom_site_label_3
_geom_angle
C6 C1 C2 111.65(12)
C6 C1 H1A 109.3
C2 C1 H1A 109.3
C6 C1 H1B 109.3
C2 C1 H1B 109.3
H1A C1 H1B 108.0
C3 C2 C1 111.75(12)
C3 C2 H2A 109.3
C1 C2 H2A 109.3
C3 C2 H2B 109.3
C1 C2 H2B 109.3
H2A C2 H2B 107.9
C2 C3 C4 111.11(13)
C2 C3 H3A 109.4
C4 C3 H3A 109.4
C2 C3 H3B 109.4
C4 C3 H3B 109.4
H3A C3 H3B 108.0
C3 C4 C5 111.97(13)
C3 C4 H4A 109.2
C5 C4 H4A 109.2
C3 C4 H4B 109.2
C5 C4 H4B 109.2
H4A C4 H4B 107.9
C6 C5 C4 112.05(12)
C6 C5 H5A 109.2
C4 C5 H5A 109.2
C6 C5 H5B 109.2
C4 C5 H5B 109.2
H5A C5 H5B 107.9
C1 C6 C5 109.57(12)
C1 C6 C7 110.42(11)
C5 C6 C7 112.70(11)
C1 C6 H6 108.0
C5 C6 H6 108.0
C7 C6 H6 108.0
C8 C7 C6 113.93(11)
C8 C7 H7A 108.8
C6 C7 H7A 108.8
C8 C7 H7B 108.8
C6 C7 H7B 108.8
H7A C7 H7B 107.7
N1 C8 C7 107.98(10)
N1 C8 C9 105.26(10)
C7 C8 C9 114.54(11)
N1 C8 H8 109.6
C7 C8 H8 109.6
C9 C8 H8 109.6
O1 N1 O2 124.24(13)
O1 N1 C8 117.58(11)
O2 N1 C8 118.17(11)
N2 C9 C10 111.45(10)
N2 C9 C8 113.51(11)
C10 C9 C8 112.20(10)
N2 C9 H9 106.4
C10 C9 H9 106.4
C8 C9 H9 106.4
C15 C10 C11 118.62(12)
C15 C10 C9 119.77(12)
C11 C10 C9 121.60(12)
C12 C11 C10 120.23(13)
C12 C11 H11 119.9
C10 C11 H11 119.9
C13 C12 C11 120.57(13)
C13 C12 H12 119.7
C11 C12 H12 119.7
C12 C13 C14 119.86(13)
C12 C13 H13 120.1
C14 C13 H13 120.1
C13 C14 C15 119.85(13)
C13 C14 H14 120.1
C15 C14 H14 120.1
C14 C15 C10 120.85(13)
C14 C15 H15 119.6
C10 C15 H15 119.6
F3 C16 F1 107.29(13)
F3 C16 F2 106.81(13)
F1 C16 F2 107.66(14)
F3 C16 C17 109.29(13)
F1 C16 C17 113.96(12)
F2 C16 C17 111.51(13)
O3 C17 N2 125.63(13)
O3 C17 C16 116.00(13)
N2 C17 C16 118.37(12)
C17 N2 C9 120.35(11)
C17 N2 C18 124.21(11)
C9 N2 C18 113.93(10)
N2 C18 C19 114.24(11)
N2 C18 H18A 108.7
C19 C18 H18A 108.7
N2 C18 H18B 108.7
C19 C18 H18B 108.7
H18A C18 H18B 107.6
C20 C19 C24 118.53(13)
C20 C19 C18 120.65(12)
C24 C19 C18 120.60(13)
C19 C20 C21 121.65(14)
C19 C20 H20 119.2
C21 C20 H20 119.2
C22 C21 C20 119.24(15)
C22 C21 H21 120.4
C20 C21 H21 120.4
C21 C22 C23 120.90(15)
C21 C22 H22 119.5
C23 C22 H22 119.5
C24 C23 C22 119.55(15)
C24 C23 H23 120.2
C22 C23 H23 120.2
O4 C24 C23 124.88(14)
O4 C24 C19 114.99(12)
C23 C24 C19 120.13(14)
C24 O4 C25 118.04(13)
O4 C25 H25A 109.5
O4 C25 H25B 109.5
H25A C25 H25B 109.5
O4 C25 H25C 109.5
H25A C25 H25C 109.5
H25B C25 H25C 109.5

loop_
_geom_bond_atom_site_label_1
_geom_bond_atom_site_label_2
_geom_bond_distance
C1 C6 1.5227(18)
C1 C2 1.5258(19)
C1 H1A 0.9900
C1 H1B 0.9900
C2 C3 1.515(2)
C2 H2A 0.9900
C2 H2B 0.9900
C3 C4 1.516(2)
C3 H3A 0.9900
C3 H3B 0.9900
C4 C5 1.530(2)
C4 H4A 0.9900
C4 H4B 0.9900
C5 C6 1.5270(19)
C5 H5A 0.9900
C5 H5B 0.9900
C6 C7 1.5350(18)
C6 H6 1.0000
C7 C8 1.5219(17)
C7 H7A 0.9900
C7 H7B 0.9900
C8 N1 1.5164(18)
C8 C9 1.5421(17)
C8 H8 1.0000
N1 O1 1.2225(14)
N1 O2 1.2243(15)
C9 N2 1.4861(17)
C9 C10 1.5179(18)
C9 H9 1.0000
C10 C15 1.3902(19)
C10 C11 1.3984(18)
C11 C12 1.3817(19)
C11 H11 0.9500
C12 C13 1.380(2)
C12 H12 0.9500
C13 C14 1.383(2)
C13 H13 0.9500
C14 C15 1.387(2)
C14 H14 0.9500
C15 H15 0.9500
C16 F3 1.3266(18)
C16 F1 1.3309(18)
C16 F2 1.341(2)
C16 C17 1.554(2)
C17 O3 1.2162(16)
C17 N2 1.3453(17)
N2 C18 1.4877(16)
C18 C19 1.4998(19)
C18 H18A 0.9900
C18 H18B 0.9900
C19 C20 1.385(2)
C19 C24 1.4018(19)
C20 C21 1.386(2)
C20 H20 0.9500
C21 C22 1.369(2)
C21 H21 0.9500
C22 C23 1.392(2)
C22 H22 0.9500
C23 C24 1.391(2)
C23 H23 0.9500
C24 O4 1.3649(18)
O4 C25 1.4256(18)
C25 H25A 0.9800
C25 H25B 0.9800
C25 H25C 0.9800

loop_
_geom_torsion_atom_site_label_1
_geom_torsion_atom_site_label_2
_geom_torsion_atom_site_label_3
_geom_torsion_atom_site_label_4
_geom_torsion
C6 C1 C2 C3 56.59(17)
C1 C2 C3 C4 -54.35(18)
C2 C3 C4 C5 53.35(19)
C3 C4 C5 C6 -54.7(2)
C2 C1 C6 C5 -56.15(16)
C2 C1 C6 C7 179.14(12)
C4 C5 C6 C1 55.25(17)
C4 C5 C6 C7 178.63(13)
C1 C6 C7 C8 -172.36(12)
C5 C6 C7 C8 64.73(16)
C6 C7 C8 N1 57.41(14)
C6 C7 C8 C9 174.31(11)
C7 C8 N1 O1 -113.52(13)
C9 C8 N1 O1 123.71(12)
C7 C8 N1 O2 65.07(14)
C9 C8 N1 O2 -57.70(14)
N1 C8 C9 N2 175.55(10)
C7 C8 C9 N2 57.10(15)
N1 C8 C9 C10 -56.98(13)
C7 C8 C9 C10 -175.43(11)
N2 C9 C10 C15 -98.88(14)
C8 C9 C10 C15 132.56(13)
N2 C9 C10 C11 81.17(14)
C8 C9 C10 C11 -47.39(16)
C15 C10 C11 C12 1.01(19)
C9 C10 C11 C12 -179.04(12)
C10 C11 C12 C13 0.1(2)
C11 C12 C13 C14 -1.0(2)
C12 C13 C14 C15 0.7(2)
C13 C14 C15 C10 0.5(2)
C11 C10 C15 C14 -1.3(2)
C9 C10 C15 C14 178.74(12)
F3 C16 C17 O3 1.14(18)
F1 C16 C17 O3 -118.86(15)
F2 C16 C17 O3 118.99(14)
F3 C16 C17 N2 -177.68(12)
F1 C16 C17 N2 62.32(18)
F2 C16 C17 N2 -59.82(17)
O3 C17 N2 C9 -10.5(2)
C16 C17 N2 C9 168.23(12)
O3 C17 N2 C18 -175.55(13)
C16 C17 N2 C18 3.14(19)
C10 C9 N2 C17 -81.45(14)
C8 C9 N2 C17 46.40(16)
C10 C9 N2 C18 85.08(13)
C8 C9 N2 C18 -147.06(11)
C17 N2 C18 C19 -135.64(13)
C9 N2 C18 C19 58.43(15)
N2 C18 C19 C20 -121.60(13)
N2 C18 C19 C24 63.85(17)
C24 C19 C20 C21 -0.2(2)
C18 C19 C20 C21 -174.87(13)
C19 C20 C21 C22 0.6(2)
C20 C21 C22 C23 -1.0(2)
C21 C22 C23 C24 1.0(2)
C22 C23 C24 O4 178.38(14)
C22 C23 C24 C19 -0.6(2)
C20 C19 C24 O4 -178.86(12)
C18 C19 C24 O4 -4.19(18)
C20 C19 C24 C23 0.2(2)
C18 C19 C24 C23 174.89(13)
C23 C24 O4 C25 -3.8(2)
C19 C24 O4 C25 175.19(13)
